data_9017189
loop_
_publ_author_name
'Grice, J. D.'
'Belley, P. M.'
'Fayek, M.'

_publ_section_title
;
 Serendibite, a complex chemical borosilicate mineral from Pontiac, Quebec:
 Description, chemical composition, and crystallographic data
;
_journal_name_full 'The Canadian Mineralogist'
_journal_page_first 1
_journal_page_last 14
_journal_volume 52
_journal_year 2014
_chemical_compound_source 'Portage-du-Fort area, Pontiac Regional County Municipality, Quebec, Canada'
_chemical_formula_sum 'Al4.842 B1.598 Ca1.898 Mg2.733 Na0.102 O20 Si2.827'
_chemical_name_mineral Serendibite
_space_group_IT_number 2
_space_group_name_Hall '-P 1'
_space_group_name_H-M_alt 'P -1'
_symmetry_space_group_name_H-M 'P -1'
_cell_angle_alpha 106.41
_cell_angle_beta 95.992
_cell_angle_gamma 124.38
_cell_formula_units_Z 2
_cell_length_a 10.022
_cell_length_b 10.406
_cell_length_c 8.643
_cell_volume 672.788
_database_code_amcsd 0020622
_exptl_crystal_density_diffrn 3.417
_cod_data_source_file inputs/fixed/downloads/07/07401.cif
_cod_data_source_block 07401
_cod_original_formula_sum '(Ca1.898 Na.102) Al4.842 Mg2.733 Si2.827 B1.598 O20'
_cod_database_code 9017189

loop_
_space_group_symop_operation_xyz
x,y,z
-x,-y,-z

loop_
_atom_site_aniso_label
_atom_site_aniso_U_11
_atom_site_aniso_U_22
_atom_site_aniso_U_33
_atom_site_aniso_U_12
_atom_site_aniso_U_13
_atom_site_aniso_U_23
Ca8 0.01225 0.01154 0.00972 0.00824 0.00485 0.00551
Na8 0.01225 0.01154 0.00972 0.00824 0.00485 0.00551
Ca9 0.00732 0.01222 0.01256 0.00444 0.00317 0.00626
Na9 0.00732 0.01222 0.01256 0.00444 0.00317 0.00626
Al1 0.00644 0.00646 0.00540 0.00410 0.00160 0.00224
Mg1 0.00644 0.00646 0.00540 0.00410 0.00160 0.00224
Al2 0.00621 0.00596 0.00600 0.00368 0.00233 0.00226
Mg2 0.00621 0.00596 0.00600 0.00368 0.00233 0.00226
Al3_1 0.00644 0.00921 0.00718 0.00513 0.00278 0.00380
Mg3 0.00644 0.00921 0.00718 0.00513 0.00278 0.00380
Al4 0.00765 0.00875 0.00810 0.00533 0.00306 0.00375
Mg4 0.00765 0.00875 0.00810 0.00533 0.00306 0.00375
Mg5 0.00494 0.00678 0.00627 0.00400 0.00289 0.00414
Mg6 0.00438 0.00672 0.00762 0.00346 0.00243 0.00423
Al6_1 0.00438 0.00672 0.00762 0.00346 0.00243 0.00423
Al7 0.00683 0.00612 0.00609 0.00411 0.00222 0.00234
Mg7 0.00683 0.00612 0.00609 0.00411 0.00222 0.00234
Si2 0.00743 0.00740 0.00692 0.00432 0.00187 0.00300
AlSi2 0.00743 0.00740 0.00692 0.00432 0.00187 0.00300
B1 0.00920 0.00750 0.00727 0.00551 0.00240 0.00280
Si1 0.00920 0.00750 0.00727 0.00551 0.00240 0.00280
Al3_2 0.00648 0.00599 0.00577 0.00369 0.00151 0.00254
Si3 0.00648 0.00599 0.00577 0.00369 0.00151 0.00254
B4 0.00780 0.00700 0.00600 0.00340 0.00210 0.00330
Si4 0.00780 0.00700 0.00600 0.00340 0.00210 0.00330
Al5 0.00842 0.00860 0.00942 0.00507 0.00282 0.00189
Si5 0.00842 0.00860 0.00942 0.00507 0.00282 0.00189
Si6 0.00695 0.00678 0.00629 0.00423 0.00227 0.00226
Al6_2 0.00695 0.00678 0.00629 0.00423 0.00227 0.00226
O1 0.01050 0.01160 0.01070 0.00760 0.00270 0.00340
O2 0.01070 0.01080 0.00790 0.00720 0.00340 0.00360
O3 0.01270 0.01250 0.01480 0.00680 0.00540 0.00150
O4 0.00870 0.00790 0.00750 0.00460 0.00350 0.00280
O5 0.00970 0.00920 0.00960 0.00530 0.00160 0.00330
O6 0.00770 0.00860 0.01100 0.00470 0.00210 0.00410
O7 0.01310 0.01160 0.01380 0.00630 0.00790 0.00620
O8 0.00850 0.00780 0.01030 0.00490 0.00280 0.00410
O9 0.01460 0.01170 0.00890 0.00940 0.00360 0.00430
O10 0.01000 0.01100 0.00920 0.00570 0.00140 0.00440
O11 0.00910 0.01080 0.01170 0.00620 0.00370 0.00410
O12 0.00870 0.00780 0.00820 0.00490 0.00008 0.00102
O13 0.01360 0.01140 0.01120 0.00830 0.00480 0.00400
O14 0.00950 0.00850 0.00780 0.00570 0.00270 0.00350
O15 0.00880 0.01070 0.00830 0.00630 0.00300 0.00370
O16 0.00837 0.01000 0.00810 0.00410 0.00260 0.00180
O17 0.00990 0.00820 0.00970 0.00520 0.00330 0.00480
O18 0.01050 0.01060 0.00900 0.00650 0.00290 0.00450
O19 0.01140 0.00980 0.01210 0.00570 0.00690 0.00400
O20 0.01790 0.01720 0.01040 0.01360 0.00550 0.00480

loop_
_atom_site_label
_atom_site_fract_x
_atom_site_fract_y
_atom_site_fract_z
_atom_site_occupancy
_atom_site_U_iso_or_equiv
Ca8 0.21478 0.62399 0.39756 0.94570 0.01022
Na8 0.21478 0.62399 0.39756 0.05420 0.01022
Ca9 0.64807 0.60219 0.38291 0.95260 0.01147
Na9 0.64807 0.60219 0.38291 0.04740 0.01147
Al1 0.00000 0.00000 0.50000 0.93500 0.00617
Mg1 0.00000 0.00000 0.50000 0.06500 0.00617
Al2 0.00000 0.50000 0.00000 0.84300 0.00615
Mg2 0.00000 0.50000 0.00000 0.15700 0.00615
Al3_1 0.31186 0.85618 0.17249 0.71400 0.00729
Mg3 0.31186 0.85618 0.17249 0.28600 0.00729
Al4 0.77825 0.82278 0.14588 0.64300 0.00791
Mg4 0.77825 0.82278 0.14588 0.35700 0.00791
Mg5 0.09510 0.94408 0.06183 1.00000 0.00527
Mg6 0.59376 0.93924 0.05705 0.84900 0.00585
Al6_1 0.59376 0.93924 0.05705 0.15100 0.00585
Al7 0.99861 0.74106 0.25869 0.87000 0.00635
Mg7 0.99861 0.74106 0.25869 0.13000 0.00635
Si2 0.98328 0.22742 0.34099 0.84000 0.00748
AlSi2 0.98328 0.22742 0.34099 0.16000 0.00748
B1 0.46493 0.23511 0.32967 0.62200 0.00789
Si1 0.46493 0.23511 0.32967 0.37800 0.00789
Al3_2 0.78548 0.34413 0.23250 0.73800 0.00623
Si3 0.78548 0.34413 0.23250 0.26200 0.00623
B4 0.26955 0.33018 0.21973 0.97600 0.00760
Si4 0.26955 0.33018 0.21973 0.02400 0.00760
Al5 0.64358 0.94376 0.44299 0.50800 0.00949
Si5 0.64358 0.94376 0.44299 0.49200 0.00949
Si6 0.35643 0.55472 0.05380 0.83100 0.00682
Al6_2 0.35643 0.55472 0.05380 0.16900 0.00682
O1 0.35267 0.06425 0.17242 1.00000 0.01090
O2 0.84330 0.04817 0.16745 1.00000 0.00960
O3 0.54009 0.95434 0.28672 1.00000 0.01510
O4 0.01507 0.93475 0.27690 1.00000 0.00840
O5 0.24008 0.86637 0.38013 1.00000 0.01010
O6 0.76330 0.88112 0.38216 1.00000 0.00950
O7 0.49056 0.21044 0.49464 1.00000 0.01310
O8 0.95735 0.78823 0.48137 1.00000 0.00890
O9 0.90003 0.32666 0.38039 1.00000 0.01100
O10 0.38423 0.32646 0.34502 1.00000 0.01080
O11 0.65067 0.16270 0.04627 1.00000 0.01060
O12 0.16086 0.17655 0.06163 1.00000 0.00930
O13 0.53770 0.71128 0.04842 1.00000 0.01180
O14 0.06852 0.72596 0.06336 1.00000 0.00850
O15 0.24043 0.61578 0.11701 1.00000 0.00920
O16 0.75362 0.61410 0.13551 1.00000 0.01050
O17 0.39002 0.48764 0.19354 1.00000 0.00920
O18 0.95140 0.52591 0.21501 1.00000 0.00990
O19 0.16629 0.35950 0.31304 1.00000 0.01150
O20 0.65566 0.36844 0.33290 1.00000 0.01360

loop_
_cod_changelog_entry_id
_cod_changelog_entry_author
_cod_changelog_entry_date
_cod_changelog_entry_text
1
;cod-tools version 3.10.1
Id: cif_fix_AMCSD_atom_labels 10224 2024-08-07 11:09:31Z saulius
;
2024-08-07T19:40:21+03:00
;Changed the following '_atom_site_label' values:
the first duplicated label 'Al3'  converted to 'Al3_1'
duplicated label 'Al3' at index 21 converted to 'Al3_2'
the first duplicated label 'Al6'  converted to 'Al6_1'
duplicated label 'Al6' at index 28 converted to 'Al6_2'
;

loop_
_cod_related_entry_id
_cod_related_entry_database
_cod_related_entry_code
1 AMCSD 0020622
